data_7108041
loop_
_publ_author_name
'Ryosuke Miyake'
'Mitsuhiko Shionoya'

_publ_section_title
;
 Reversible structural switch in the nano-cavity of crystalline
 metallo-macrocycles with smooth ligand exchange by non-coordinating guest
 stimuli
;
_journal_name_full Chem.Commun.
_journal_page_first 7553
_journal_paper_doi 10.1039/c2cc32857g
_journal_volume 48
_journal_year 2012
_chemical_formula_sum 'C48 H108 N36 Ni4 O36'
_chemical_formula_weight 2000.54
_chemical_name_systematic
;
?
;
_space_group_IT_number 82
_symmetry_cell_setting tetragonal
_symmetry_space_group_name_Hall 'I -4'
_symmetry_space_group_name_H-M 'I -4'
_atom_sites_solution_hydrogens geom
_atom_sites_solution_primary direct
_atom_sites_solution_secondary difmap
_audit_creation_method SHELXL-97
_cell_angle_alpha 90.00
_cell_angle_beta 90.00
_cell_angle_gamma 90.00
_cell_formula_units_Z 2
_cell_length_a 14.619(2)
_cell_length_b 14.619(2)
_cell_length_c 18.944(5)
_cell_measurement_reflns_used 1453
_cell_measurement_temperature 233
_cell_measurement_theta_max 18.13
_cell_measurement_theta_min 2.79
_cell_volume 4048.6(13)
_computing_cell_refinement 'APEX2 (Bruker AXS, 2006)'
_computing_data_collection 'APEX2 (Bruker AXS, 2006)'
_computing_data_reduction 'SAINT (Bruker AXS, 2004)'
_computing_molecular_graphics 'XSHEL (Bruker AXS,2002)'
_computing_publication_material 'XCIF (Bruker AXS, 2001)'
_computing_structure_refinement 'SHELXL-97 (Sheldrick, 1997)'
_computing_structure_solution 'SHELXS-97 (Sheldrick, 1997)'
_diffrn_ambient_temperature 233
_diffrn_detector_area_resol_mean 8.333
_diffrn_measured_fraction_theta_full 1.000
_diffrn_measured_fraction_theta_max 1.000
_diffrn_measurement_device_type 'Bruker APEXII CCD area detector'
_diffrn_measurement_method 'phi and omega scans'
_diffrn_radiation_monochromator 'Bruker Helios multilayer confocal mirror'
_diffrn_radiation_source 'Bruker TXS fine-focus rotating anode'
_diffrn_radiation_type MoK\a
_diffrn_radiation_wavelength 0.71073
_diffrn_reflns_av_R_equivalents 0.0685
_diffrn_reflns_av_sigmaI/netI 0.0855
_diffrn_reflns_limit_h_max 17
_diffrn_reflns_limit_h_min -12
_diffrn_reflns_limit_k_max 15
_diffrn_reflns_limit_k_min -17
_diffrn_reflns_limit_l_max 19
_diffrn_reflns_limit_l_min -22
_diffrn_reflns_number 10729
_diffrn_reflns_theta_full 25.03
_diffrn_reflns_theta_max 25.03
_diffrn_reflns_theta_min 1.76
_exptl_absorpt_coefficient_mu 1.026
_exptl_absorpt_correction_T_max 0.9505
_exptl_absorpt_correction_T_min 0.8868
_exptl_absorpt_correction_type empirical
_exptl_absorpt_process_details
;
SADABS Sheldrick 1996
;
_exptl_crystal_colour purple
_exptl_crystal_density_diffrn 1.641
_exptl_crystal_density_method 'not measured'
_exptl_crystal_description prismatic
_exptl_crystal_F_000 2096
_exptl_crystal_size_max 0.12
_exptl_crystal_size_mid 0.10
_exptl_crystal_size_min 0.05
_refine_diff_density_max 0.743
_refine_diff_density_min -0.433
_refine_diff_density_rms 0.071
_refine_ls_abs_structure_details 'Flack H D (1983), Acta Cryst. A39, 876-881'
_refine_ls_abs_structure_Flack -0.03(2)
_refine_ls_extinction_method none
_refine_ls_goodness_of_fit_ref 1.022
_refine_ls_hydrogen_treatment constr
_refine_ls_matrix_type full
_refine_ls_number_parameters 336
_refine_ls_number_reflns 3585
_refine_ls_number_restraints 128
_refine_ls_restrained_S_all 1.028
_refine_ls_R_factor_all 0.0839
_refine_ls_R_factor_gt 0.0516
_refine_ls_shift/su_max 0.001
_refine_ls_shift/su_mean 0.000
_refine_ls_structure_factor_coef Fsqd
_refine_ls_weighting_details 'calc w=1/[\s^2^(Fo^2^)+(0.0584P)^2^+0.0000P] where P=(Fo^2^+2Fc^2^)/3'
_refine_ls_weighting_scheme calc
_refine_ls_wR_factor_gt 0.1090
_refine_ls_wR_factor_ref 0.1251
_reflns_number_gt 2568
_reflns_number_total 3585
_reflns_threshold_expression >2sigma(I)
_cod_data_source_file c2cc32857g.txt
_cod_data_source_block i-4_233K
_cod_original_cell_volume 4048.7(14)
_cod_original_sg_symbol_H-M 'I-4 '
_cod_database_code 7108041

loop_
_symmetry_equiv_pos_as_xyz
'x, y, z'
'-x, -y, z'
'y, -x, -z'
'-y, x, -z'
'x+1/2, y+1/2, z+1/2'
'-x+1/2, -y+1/2, z+1/2'
'y+1/2, -x+1/2, -z+1/2'
'-y+1/2, x+1/2, -z+1/2'

loop_
_atom_site_label
_atom_site_type_symbol
_atom_site_fract_x
_atom_site_fract_y
_atom_site_fract_z
_atom_site_U_iso_or_equiv
_atom_site_adp_type
_atom_site_occupancy
_atom_site_symmetry_multiplicity
_atom_site_calc_flag
_atom_site_refinement_flags
_atom_site_disorder_assembly
_atom_site_disorder_group
C1 C 0.6655(5) 1.0882(5) 0.7713(4) 0.057(2) Uani 1 1 d . . .
H1A H 0.6753 1.1538 0.7742 0.086 Uiso 1 1 calc R . .
H1B H 0.6095 1.0723 0.7959 0.086 Uiso 1 1 calc R . .
H1C H 0.6607 1.0702 0.7222 0.086 Uiso 1 1 calc R . .
C2 C 0.7444(6) 1.0395(4) 0.8047(4) 0.0473(18) Uani 1 1 d . . .
C3 C 0.7917(5) 0.9480(4) 0.9072(4) 0.0450(16) Uani 1 1 d . . .
H3A H 0.7901 0.9716 0.9556 0.054 Uiso 1 1 calc R . .
H3B H 0.8522 0.9616 0.8877 0.054 Uiso 1 1 calc R . .
C4 C 0.7789(4) 0.8442(4) 0.9093(4) 0.0367(14) Uani 1 1 d . . .
C5 C 0.8550(5) 0.8066(5) 0.9573(4) 0.0473(18) Uani 1 1 d . . .
H5A H 0.9120 0.8392 0.9470 0.057 Uiso 1 1 calc R . .
H5B H 0.8389 0.8190 1.0066 0.057 Uiso 1 1 calc R . .
C6 C 0.6845(5) 0.8227(4) 0.9387(4) 0.0448(17) Uani 1 1 d . . .
H6A H 0.6714 0.8648 0.9777 0.054 Uiso 1 1 calc R . .
H6B H 0.6389 0.8336 0.9017 0.054 Uiso 1 1 calc R . .
C7 C 0.7905(4) 0.7986(4) 0.8379(3) 0.0325(14) Uani 1 1 d . . .
C8 C 0.8479(4) 0.7942(5) 0.7182(3) 0.0409(16) Uani 1 1 d . . .
H8A H 0.8215 0.8307 0.6799 0.049 Uiso 1 1 calc R . .
H8B H 0.8150 0.7358 0.7197 0.049 Uiso 1 1 calc R . .
C9 C 0.9494(4) 0.7750(4) 0.7008(3) 0.0368(14) Uani 1 1 d . . .
C10 C 0.9844(5) 0.8622(5) 0.6651(4) 0.0518(19) Uani 1 1 d . . .
H10A H 0.9425 0.8777 0.6265 0.062 Uiso 1 1 calc R . .
H10B H 0.9817 0.9122 0.6995 0.062 Uiso 1 1 calc R . .
C11 C 0.9481(4) 0.6926(4) 0.6511(3) 0.0395(15) Uani 1 1 d . . .
H11A H 0.9123 0.6436 0.6731 0.047 Uiso 1 1 calc R . .
H11B H 0.9170 0.7102 0.6073 0.047 Uiso 1 1 calc R . .
C12 C 0.9953(4) 0.7466(5) 0.7706(4) 0.0402(17) Uani 1 1 d . . .
N1 N 0.7233(4) 0.9958(3) 0.8658(3) 0.0433(13) Uani 1 1 d . . .
H1 H 0.6670 0.9965 0.8807 0.052 Uiso 1 1 calc R . .
N2 N 0.8709(4) 0.7074(4) 0.9489(3) 0.0444(14) Uani 1 1 d . . .
H2A H 0.8896 0.6842 0.9910 0.053 Uiso 1 1 calc R . .
H2B H 0.9171 0.6991 0.9174 0.053 Uiso 1 1 calc R . .
N3 N 0.6751(4) 0.7285(3) 0.9642(3) 0.0421(14) Uani 1 1 d . . .
H3C H 0.6155 0.7114 0.9595 0.051 Uiso 1 1 calc R . .
H3D H 0.6886 0.7275 1.0110 0.051 Uiso 1 1 calc R . .
N4 N 0.8326(3) 0.8427(3) 0.7855(3) 0.0365(13) Uani 1 1 d . . .
H4 H 0.8508 0.8990 0.7909 0.044 Uiso 1 1 calc R . .
N5 N 1.0770(4) 0.8578(4) 0.6367(3) 0.0481(15) Uani 1 1 d . . .
H5C H 1.1151 0.8706 0.6734 0.058 Uiso 1 1 calc R . .
H5D H 1.0821 0.9053 0.6060 0.058 Uiso 1 1 calc R . .
N6 N 1.0388(3) 0.6570(3) 0.6335(3) 0.0388(13) Uani 1 1 d . . .
H6C H 1.0310 0.6080 0.6045 0.047 Uiso 1 1 calc R . .
H6D H 1.0646 0.6357 0.6741 0.047 Uiso 1 1 calc R . .
N7 N 1.0520(4) 0.8062(5) 0.8008(3) 0.0684(19) Uani 1 1 d . . .
H7A H 1.0772 0.7933 0.8412 0.082 Uiso 1 1 calc R . .
H7B H 1.0639 0.8580 0.7802 0.082 Uiso 1 1 calc R . .
N1M N 0.7607(4) 0.5686(4) 1.0666(3) 0.0590(17) Uani 1 1 d D . .
N2MA N 0.5000 1.0000 0.9678(5) 0.054(2) Uani 1 2 d SD . .
N3M N 0.5009(15) 0.4886(14) 1.0074(13) 0.058(3) Uani 0.25 1 d PDU A -1
N2MB N 0.996(5) 0.011(2) 0.9607(12) 0.063(3) Uani 0.25 1 d PDU B -2
Ni1 Ni 0.75539(5) 0.63249(5) 0.91413(4) 0.0366(2) Uani 1 1 d . . .
O1 O 0.8213(4) 1.0375(3) 0.7791(3) 0.0590(14) Uani 1 1 d . . .
O2 O 0.7631(3) 0.7193(3) 0.8291(2) 0.0348(10) Uani 1 1 d . . .
O3 O 0.9771(3) 0.6742(3) 0.7975(3) 0.0489(12) Uani 1 1 d . . .
O1M O 0.7460(4) 0.5111(4) 1.1123(3) 0.0764(18) Uani 1 1 d . . .
O2M O 0.7572(4) 0.5414(3) 1.0019(3) 0.0667(15) Uani 1 1 d . . .
O3M O 0.7780(4) 0.6479(3) 1.0803(3) 0.0631(13) Uani 1 1 d D . .
O4MA O 0.5688(5) 1.0041(5) 0.9977(6) 0.166(5) Uani 1 1 d D . .
O5MA O 0.5000 1.0000 0.9047(6) 0.162(6) Uani 1 2 d SD . .
O9M O 0.5668(14) 0.5337(15) 1.0199(13) 0.060(3) Uani 0.25 1 d PDU A -1
O7M O 0.5012(13) 0.4238(12) 0.9676(16) 0.058(3) Uani 0.25 1 d PDU A -1
O8M O 0.4446(14) 0.4825(17) 1.0545(11) 0.058(3) Uani 0.25 1 d PDU A -1
O4MB O 0.9608(14) 0.0802(12) 0.9417(11) 0.061(3) Uani 0.25 1 d PDU B -2
O5MB O 1.0180(15) -0.0492(12) 0.9224(10) 0.064(3) Uani 0.25 1 d PDU B -2
O6MB O 0.9809(16) -0.011(2) 1.0235(9) 0.063(3) Uani 0.25 1 d PDU B -2

loop_
_atom_site_aniso_label
_atom_site_aniso_U_11
_atom_site_aniso_U_22
_atom_site_aniso_U_33
_atom_site_aniso_U_23
_atom_site_aniso_U_13
_atom_site_aniso_U_12
C1 0.082(6) 0.049(5) 0.041(5) 0.009(3) -0.001(4) 0.010(4)
C2 0.071(6) 0.029(4) 0.042(5) -0.003(3) -0.003(4) -0.007(3)
C3 0.067(4) 0.038(4) 0.030(4) 0.001(3) -0.004(4) 0.004(3)
C4 0.047(4) 0.032(3) 0.032(3) -0.004(3) 0.003(3) 0.000(2)
C5 0.063(5) 0.044(4) 0.034(4) -0.006(3) -0.016(3) -0.002(3)
C6 0.057(4) 0.039(4) 0.038(4) -0.003(3) 0.012(3) -0.002(3)
C7 0.036(3) 0.034(4) 0.028(4) 0.005(3) 0.001(3) 0.004(3)
C8 0.034(4) 0.059(4) 0.030(4) 0.003(3) -0.001(3) -0.004(3)
C9 0.037(4) 0.044(4) 0.030(4) 0.004(3) 0.004(3) -0.003(3)
C10 0.045(4) 0.061(5) 0.049(5) 0.014(4) 0.002(3) 0.000(3)
C11 0.034(4) 0.052(4) 0.032(4) 0.000(3) 0.001(3) -0.003(3)
C12 0.033(4) 0.048(4) 0.040(4) -0.006(3) 0.000(3) -0.007(3)
N1 0.053(3) 0.040(3) 0.037(3) 0.002(3) 0.002(3) -0.001(3)
N2 0.051(4) 0.044(3) 0.038(3) 0.001(3) -0.006(3) 0.000(3)
N3 0.050(3) 0.041(3) 0.035(3) -0.003(3) 0.010(3) 0.007(3)
N4 0.041(3) 0.035(3) 0.033(3) 0.000(2) 0.003(2) 0.001(2)
N5 0.042(3) 0.048(4) 0.054(4) 0.021(3) 0.010(3) 0.003(3)
N6 0.044(3) 0.041(3) 0.032(3) -0.002(2) 0.000(2) 0.000(2)
N7 0.066(5) 0.090(5) 0.049(4) -0.003(4) -0.017(3) -0.024(4)
N1M 0.081(4) 0.056(4) 0.040(4) 0.003(3) 0.018(3) 0.015(4)
N2MA 0.052(6) 0.044(5) 0.065(7) 0.000 0.000 -0.009(4)
N3M 0.058(3) 0.058(3) 0.058(3) -0.0002(8) -0.0001(8) 0.0001(8)
N2MB 0.062(3) 0.063(3) 0.063(3) -0.0001(8) 0.0001(8) -0.0001(8)
Ni1 0.0457(5) 0.0344(4) 0.0297(4) -0.0029(4) 0.0068(4) 0.0007(4)
O1 0.069(4) 0.055(3) 0.053(3) 0.004(2) 0.014(3) -0.014(3)
O2 0.043(3) 0.038(3) 0.024(2) -0.0008(19) -0.0026(19) 0.000(2)
O3 0.050(3) 0.057(3) 0.040(3) 0.013(2) -0.005(2) -0.007(2)
O1M 0.126(5) 0.068(4) 0.035(3) 0.012(3) 0.019(3) 0.009(3)
O2M 0.114(5) 0.049(3) 0.037(3) -0.004(2) 0.014(3) 0.011(3)
O3M 0.106(4) 0.051(3) 0.032(3) -0.006(3) 0.008(3) 0.003(3)
O4MA 0.095(6) 0.094(5) 0.309(14) -0.109(7) -0.090(7) 0.036(4)
O5MA 0.303(19) 0.128(10) 0.057(8) 0.000 0.000 0.073(11)
O9M 0.060(3) 0.060(3) 0.059(3) 0.0000(10) 0.0000(10) -0.0002(10)
O7M 0.058(3) 0.058(3) 0.058(3) -0.0003(10) -0.0006(10) 0.0001(10)
O8M 0.058(3) 0.058(3) 0.057(4) 0.0000(10) 0.0001(10) 0.0002(10)
O4MB 0.061(3) 0.061(3) 0.061(3) -0.0001(10) 0.0002(10) 0.0001(10)
O5MB 0.063(3) 0.064(3) 0.064(3) -0.0005(10) 0.0003(10) -0.0004(10)
O6MB 0.063(3) 0.063(3) 0.063(3) -0.0001(10) -0.0002(10) 0.0001(10)

loop_
_atom_type_symbol
_atom_type_description
_atom_type_scat_dispersion_real
_atom_type_scat_dispersion_imag
_atom_type_scat_source
C C 0.0033 0.0016 'International Tables Vol C Tables 4.2.6.8 and 6.1.1.4'
H H 0.0000 0.0000 'International Tables Vol C Tables 4.2.6.8 and 6.1.1.4'
N N 0.0061 0.0033 'International Tables Vol C Tables 4.2.6.8 and 6.1.1.4'
O O 0.0106 0.0060 'International Tables Vol C Tables 4.2.6.8 and 6.1.1.4'
Ni Ni 0.3393 1.1124 'International Tables Vol C Tables 4.2.6.8 and 6.1.1.4'

loop_
_geom_angle_atom_site_label_1
_geom_angle_atom_site_label_2
_geom_angle_atom_site_label_3
_geom_angle
_geom_angle_site_symmetry_1
_geom_angle_site_symmetry_3
C2 C1 H1A 109.5 . .
C2 C1 H1B 109.5 . .
H1A C1 H1B 109.5 . .
C2 C1 H1C 109.5 . .
H1A C1 H1C 109.5 . .
H1B C1 H1C 109.5 . .
O1 C2 N1 122.3(7) . .
O1 C2 C1 123.5(7) . .
N1 C2 C1 114.2(7) . .
N1 C3 C4 114.1(5) . .
N1 C3 H3A 108.7 . .
C4 C3 H3A 108.7 . .
N1 C3 H3B 108.7 . .
C4 C3 H3B 108.7 . .
H3A C3 H3B 107.6 . .
C7 C4 C6 109.7(5) . .
C7 C4 C3 113.5(6) . .
C6 C4 C3 109.0(5) . .
C7 C4 C5 106.8(5) . .
C6 C4 C5 111.5(6) . .
C3 C4 C5 106.4(5) . .
N2 C5 C4 113.7(5) . .
N2 C5 H5A 108.8 . .
C4 C5 H5A 108.8 . .
N2 C5 H5B 108.8 . .
C4 C5 H5B 108.8 . .
H5A C5 H5B 107.7 . .
N3 C6 C4 113.6(5) . .
N3 C6 H6A 108.9 . .
C4 C6 H6A 108.9 . .
N3 C6 H6B 108.9 . .
C4 C6 H6B 108.9 . .
H6A C6 H6B 107.7 . .
O2 C7 N4 120.1(6) . .
O2 C7 C4 119.7(5) . .
N4 C7 C4 120.2(5) . .
N4 C8 C9 114.6(5) . .
N4 C8 H8A 108.6 . .
C9 C8 H8A 108.6 . .
N4 C8 H8B 108.6 . .
C9 C8 H8B 108.6 . .
H8A C8 H8B 107.6 . .
C11 C9 C10 112.8(6) . .
C11 C9 C12 108.8(5) . .
C10 C9 C12 117.4(6) . .
C11 C9 C8 105.2(5) . .
C10 C9 C8 105.3(5) . .
C12 C9 C8 106.5(5) . .
N5 C10 C9 115.8(6) . .
N5 C10 H10A 108.3 . .
C9 C10 H10A 108.3 . .
N5 C10 H10B 108.3 . .
C9 C10 H10B 108.3 . .
H10A C10 H10B 107.4 . .
N6 C11 C9 114.1(5) . .
N6 C11 H11A 108.7 . .
C9 C11 H11A 108.7 . .
N6 C11 H11B 108.7 . .
C9 C11 H11B 108.7 . .
H11A C11 H11B 107.6 . .
O3 C12 N7 122.0(7) . .
O3 C12 C9 120.3(6) . .
N7 C12 C9 117.6(6) . .
C2 N1 C3 122.1(6) . .
C2 N1 H1 119.0 . .
C3 N1 H1 119.0 . .
C5 N2 Ni1 114.6(4) . .
C5 N2 H2A 108.6 . .
Ni1 N2 H2A 108.6 . .
C5 N2 H2B 108.6 . .
Ni1 N2 H2B 108.6 . .
H2A N2 H2B 107.6 . .
C6 N3 Ni1 115.8(4) . .
C6 N3 H3C 108.3 . .
Ni1 N3 H3C 108.3 . .
C6 N3 H3D 108.3 . .
Ni1 N3 H3D 108.3 . .
H3C N3 H3D 107.4 . .
C7 N4 C8 118.8(5) . .
C7 N4 H4 120.6 . .
C8 N4 H4 120.6 . .
C10 N5 Ni1 124.6(5) . 7_566
C10 N5 H5C 106.2 . .
Ni1 N5 H5C 106.2 7_566 .
C10 N5 H5D 106.2 . .
Ni1 N5 H5D 106.2 7_566 .
H5C N5 H5D 106.4 . .
C11 N6 Ni1 118.4(4) . 7_566
C11 N6 H6C 107.7 . .
Ni1 N6 H6C 107.7 7_566 .
C11 N6 H6D 107.7 . .
Ni1 N6 H6D 107.7 7_566 .
H6C N6 H6D 107.1 . .
C12 N7 H7A 120.0 . .
C12 N7 H7B 120.0 . .
H7A N7 H7B 120.0 . .
O1M N1M O3M 122.6(6) . .
O1M N1M O2M 117.0(6) . .
O3M N1M O2M 120.4(6) . .
O4MA N2MA O4MA 121.4(15) 2_675 .
O4MA N2MA O5MA 119.3(8) 2_675 .
O4MA N2MA O5MA 119.3(8) . .
O9M N3M O7M 123.7(16) . .
O9M N3M O8M 116.2(15) . .
O7M N3M O8M 113.7(14) . .
O5MB N2MB O4MB 124.2(19) . .
O5MB N2MB O6MB 115(3) . .
O4MB N2MB O6MB 116(2) . .
O2 Ni1 N3 88.34(19) . .
O2 Ni1 N5 85.5(2) . 8_646
N3 Ni1 N5 91.4(2) . 8_646
O2 Ni1 N6 91.88(18) . 8_646
N3 Ni1 N6 176.7(2) . 8_646
N5 Ni1 N6 91.8(2) 8_646 8_646
O2 Ni1 N2 83.12(19) . .
N3 Ni1 N2 87.7(2) . .
N5 Ni1 N2 168.6(2) 8_646 .
N6 Ni1 N2 89.1(2) 8_646 .
O2 Ni1 O2M 176.1(2) . .
N3 Ni1 O2M 94.2(2) . .
N5 Ni1 O2M 97.4(2) 8_646 .
N6 Ni1 O2M 85.4(2) 8_646 .
N2 Ni1 O2M 94.1(2) . .
C7 O2 Ni1 119.4(4) . .
N1M O2M Ni1 123.4(4) . .

loop_
_geom_bond_atom_site_label_1
_geom_bond_atom_site_label_2
_geom_bond_distance
_geom_bond_site_symmetry_2
C1 C2 1.495(10) .
C1 H1A 0.9700 .
C1 H1B 0.9700 .
C1 H1C 0.9700 .
C2 O1 1.224(8) .
C2 N1 1.358(9) .
C3 N1 1.450(8) .
C3 C4 1.530(8) .
C3 H3A 0.9800 .
C3 H3B 0.9800 .
C4 C7 1.517(9) .
C4 C6 1.520(9) .
C4 C5 1.539(9) .
C5 N2 1.477(8) .
C5 H5A 0.9800 .
C5 H5B 0.9800 .
C6 N3 1.467(8) .
C6 H6A 0.9800 .
C6 H6B 0.9800 .
C7 O2 1.238(7) .
C7 N4 1.334(7) .
C8 N4 1.476(8) .
C8 C9 1.546(8) .
C8 H8A 0.9800 .
C8 H8B 0.9800 .
C9 C11 1.529(9) .
C9 C10 1.530(9) .
C9 C12 1.539(9) .
C10 N5 1.459(8) .
C10 H10A 0.9800 .
C10 H10B 0.9800 .
C11 N6 1.464(8) .
C11 H11A 0.9800 .
C11 H11B 0.9800 .
C12 O3 1.205(7) .
C12 N7 1.332(9) .
N1 H1 0.8700 .
N2 Ni1 2.118(5) .
N2 H2A 0.9100 .
N2 H2B 0.9100 .
N3 Ni1 2.060(5) .
N3 H3C 0.9100 .
N3 H3D 0.9100 .
N4 H4 0.8700 .
N5 Ni1 2.079(6) 7_566
N5 H5C 0.9100 .
N5 H5D 0.9100 .
N6 Ni1 2.081(5) 7_566
N6 H6C 0.9100 .
N6 H6D 0.9100 .
N7 H7A 0.8700 .
N7 H7B 0.8700 .
N1M O1M 1.226(7) .
N1M O3M 1.215(7) .
N1M O2M 1.290(7) .
N2MA O4MA 1.155(7) 2_675
N2MA O4MA 1.155(7) .
N2MA O5MA 1.196(10) .
N3M O9M 1.191(14) .
N3M O7M 1.211(13) .
N3M O8M 1.218(14) .
N2MB O5MB 1.188(14) .
N2MB O4MB 1.189(15) .
N2MB O6MB 1.26(3) .
Ni1 O2 2.054(4) .
Ni1 N5 2.079(6) 8_646
Ni1 N6 2.081(5) 8_646
Ni1 O2M 2.130(5) .
